data_2011250
loop_
_publ_author_name
'Robert A. Burrow'
'David H. Farrar'
'Alan J. Lough'
'M\'arcia R. Siqueira'
'Fatima Squizani'

_publ_section_title
;
 Phenylphosphinic acid
;
_journal_issue 8
_journal_name_full 'Acta Crystallographica Section C'
_journal_page_first e357
_journal_page_last e358
_journal_paper_doi 10.1107/S0108270100009227
_journal_volume 56
_journal_year 2000
_chemical_formula_moiety 'C6 H7 O2 P'
_chemical_formula_sum 'C6 H7 O2 P'
_chemical_formula_weight 142.09
_chemical_name_systematic
;
 phenylphosphinic acid
;
_space_group_IT_number 33
_symmetry_cell_setting orthorhombic
_symmetry_space_group_name_Hall 'P 2c -2n'
_symmetry_space_group_name_H-M 'P n a 21'
_cell_angle_alpha 90.00
_cell_angle_beta 90.00
_cell_angle_gamma 90.00
_cell_formula_units_Z 4
_cell_length_a 7.6624(6)
_cell_length_b 5.5762(4)
_cell_length_c 15.2489(11)
_cell_measurement_reflns_used 4387
_cell_measurement_temperature 100(2)
_cell_measurement_theta_max 27.48
_cell_measurement_theta_min 2.67
_cell_volume 651.54(8)
_computing_cell_refinement 'DENZO-SMN (Otwinowski & Minor, 1997)'
_computing_data_collection 'KappaCCD Server Software (Nonius, 1997)'
_computing_data_reduction DENZO-SMN
_computing_publication_material SHELXL97
_computing_structure_refinement 'SHELXL97 (Sheldrick, 1997)'
_computing_structure_solution 'SHELXS97 (Sheldrick, 1990)'
_diffrn_ambient_temperature 100(2)
_diffrn_measured_fraction_theta_full .997
_diffrn_measured_fraction_theta_max .997
_diffrn_measurement_device_type 'Nonius KappaCCD'
_diffrn_measurement_method '\y and \w scans with \k offsets'
_diffrn_radiation_monochromator graphite
_diffrn_radiation_source 'fine-focus sealed tube'
_diffrn_radiation_type MoK\a
_diffrn_radiation_wavelength .71073
_diffrn_reflns_av_R_equivalents .054
_diffrn_reflns_av_sigmaI/netI .0519
_diffrn_reflns_limit_h_max 9
_diffrn_reflns_limit_h_min -9
_diffrn_reflns_limit_k_max 7
_diffrn_reflns_limit_k_min -7
_diffrn_reflns_limit_l_max 19
_diffrn_reflns_limit_l_min -19
_diffrn_reflns_number 4387
_diffrn_reflns_theta_full 27.48
_diffrn_reflns_theta_max 27.48
_diffrn_reflns_theta_min 3.89
_diffrn_standards_decay_% 0
_diffrn_standards_number 0
_exptl_absorpt_coefficient_mu .337
_exptl_absorpt_correction_T_max .918
_exptl_absorpt_correction_T_min .906
_exptl_absorpt_correction_type 'multi-scan (Otwinski & Minor, 1997)'
_exptl_crystal_colour colourless
_exptl_crystal_density_diffrn 1.449
_exptl_crystal_density_method 'not measured'
_exptl_crystal_description block
_exptl_crystal_F_000 296
_exptl_crystal_size_max .30
_exptl_crystal_size_mid .30
_exptl_crystal_size_min .26
_refine_diff_density_max .219
_refine_diff_density_min -.228
_refine_ls_abs_structure_details 'Flack (1983), 593 Friedel pairs'
_refine_ls_abs_structure_Flack .60(14)
_refine_ls_extinction_coef .002(4)
_refine_ls_extinction_method SHELXL97
_refine_ls_goodness_of_fit_ref 1.064
_refine_ls_hydrogen_treatment mixed
_refine_ls_matrix_type full
_refine_ls_number_parameters 93
_refine_ls_number_reflns 1364
_refine_ls_number_restraints 1
_refine_ls_restrained_S_all 1.064
_refine_ls_R_factor_all .049
_refine_ls_R_factor_gt .038
_refine_ls_shift/su_max .006
_refine_ls_shift/su_mean .000
_refine_ls_structure_factor_coef Fsqd
_refine_ls_weighting_details 'w = 1/[\s^2^(Fo^2^)+(0.0474P)^2^] where P = (Fo^2^+2Fc^2^)/3'
_refine_ls_weighting_scheme calc
_refine_ls_wR_factor_ref .089
_reflns_number_gt 1162
_reflns_number_total 1364
_reflns_threshold_expression I>2\s(I)
_cod_data_source_file qa0333.cif
_cod_data_source_block I
_cod_depositor_comments
;
The following automatic conversions were performed:

'_refine_ls_weighting_scheme' value 'calc w =
1/[\s^2^(Fo^2^)+(0.0474P)^2^] where P = (Fo^2^+2Fc^2^)/3' was changed
to 'calc'. New tag '_refine_ls_weighting_details' was created. The
value of the new tag was set to 'w = 1/[\s^2^(Fo^2^)+(0.0474P)^2^]
where P = (Fo^2^+2Fc^2^)/3'.

Automatic conversion script
Id: cif_fix_values 3143 2015-03-26 13:38:13Z robertas 
;
_cod_database_code 2011250
_cod_database_fobs_code 2011250

loop_
_symmetry_equiv_pos_as_xyz
'x, y, z'
'-x, -y, z+1/2'
'-x+1/2, y+1/2, z+1/2'
'x+1/2, -y+1/2, z'

loop_
_atom_site_label
_atom_site_fract_x
_atom_site_fract_y
_atom_site_fract_z
_atom_site_U_iso_or_equiv
_atom_site_adp_type
_atom_site_calc_flag
_atom_site_refinement_flags
_atom_site_occupancy
_atom_site_disorder_assembly
_atom_site_disorder_group
_atom_site_type_symbol
P .40757(8) .43127(10) .33664(5) .0289(2) Uani d . 1 . . P
H1 .521(4) .619(5) .3566(18) .030(7) Uiso d . 1 . . H
H2 .155(5) .443(5) .371(2) .042(9) Uiso d . 1 . . H
O1 .4629(3) .1792(3) .35461(12) .0371(5) Uani d . 1 . . O
O2 .2477(3) .5225(3) .38994(12) .0359(5) Uani d . 1 . . O
C11 .3604(3) .4705(4) .22256(17) .0242(5) Uani d . 1 . . C
C12 .2722(4) .6752(5) .19354(16) .0297(6) Uani d . 1 . . C
H12 .2412 .7978 .2339 .036 Uiso calc R 1 . . H
C13 .2302(4) .6980(5) .10532(17) .0311(6) Uani d . 1 . . C
H13 .1700 .8366 .0855 .037 Uiso calc R 1 . . H
C14 .2756(3) .5199(4) .04580(17) .0288(6) Uani d . 1 . . C
H14 .2444 .5350 -.0142 .035 Uiso calc R 1 . . H
C15 .3674(4) .3184(4) .07481(16) .0271(5) Uani d . 1 . . C
H15 .4003 .1975 .0342 .033 Uiso calc R 1 . . H
C16 .4105(3) .2942(4) .16248(16) .0253(5) Uani d . 1 . . C
H16 .4741 .1579 .1818 .030 Uiso calc R 1 . . H

loop_
_atom_site_aniso_label
_atom_site_aniso_U_11
_atom_site_aniso_U_22
_atom_site_aniso_U_33
_atom_site_aniso_U_12
_atom_site_aniso_U_13
_atom_site_aniso_U_23
P .0306(3) .0366(3) .0195(3) -.0083(2) .0000(3) -.0005(3)
O1 .0346(10) .0449(10) .0316(12) -.0015(8) .0014(8) .0103(8)
O2 .0404(12) .0431(11) .0243(11) -.0074(9) .0034(8) -.0084(8)
C11 .0255(13) .0271(11) .0200(10) -.0046(9) .0027(10) .0009(10)
C12 .0324(15) .0278(12) .0290(14) -.0016(10) .0064(10) -.0038(11)
C13 .0291(15) .0293(13) .0348(15) .0040(11) -.0004(11) .0071(11)
C14 .0275(14) .0362(14) .0226(13) -.0031(11) -.0015(10) .0050(10)
C15 .0296(14) .0282(12) .0237(12) -.0009(11) .0011(10) -.0045(10)
C16 .0255(13) .0223(11) .0281(13) -.0011(9) -.0011(10) .0003(10)

loop_
_atom_type_symbol
_atom_type_description
_atom_type_scat_dispersion_real
_atom_type_scat_dispersion_imag
_atom_type_scat_source
C C .0033 .0016 'International Tables Vol C Tables 4.2.6.8 and 6.1.1.4'
H H .0000 .0000 'International Tables Vol C Tables 4.2.6.8 and 6.1.1.4'
O O .0106 .0060 'International Tables Vol C Tables 4.2.6.8 and 6.1.1.4'
P P .1023 .0942 'International Tables Vol C Tables 4.2.6.8 and 6.1.1.4'

loop_
_geom_angle_atom_site_label_1
_geom_angle_atom_site_label_2
_geom_angle_atom_site_label_3
_geom_angle
_geom_angle_publ_flag
O1 P O2 115.82(11) y
O1 P C11 110.53(11) n
O2 P C11 107.98(12) n
O1 P H1 119.3(11) y
O2 P H1 97.5(11) y
C11 P H1 104.2(11) n
P O2 H2 107(2) y
C16 C11 C12 120.0(2) n
C16 C11 P 119.71(18) n
C12 C11 P 120.3(2) n
C13 C12 C11 119.6(2) n
C13 C12 H12 120.2 n
C11 C12 H12 120.2 n
C12 C13 C14 120.6(2) n
C12 C13 H13 119.7 n
C14 C13 H13 119.7 n
C13 C14 C15 119.6(2) n
C13 C14 H14 120.2 n
C15 C14 H14 120.2 n
C16 C15 C14 120.3(2) n
C16 C15 H15 119.9 n
C14 C15 H15 119.9 n
C15 C16 C11 120.0(2) n
C15 C16 H16 120.0 n
C11 C16 H16 120.0 n

loop_
_geom_bond_atom_site_label_1
_geom_bond_atom_site_label_2
_geom_bond_site_symmetry_2
_geom_bond_distance
_geom_bond_publ_flag
P O1 . 1.4933(19) y
P O2 . 1.556(2) y
P C11 . 1.790(3) n
P H1 . 1.40(3) y
O2 H2 . .88(4) y
C11 C16 . 1.398(4) n
C11 C12 . 1.398(4) n
C12 C13 . 1.389(4) n
C12 H12 . .9500 n
C13 C14 . 1.390(4) n
C13 H13 . .9500 n
C14 C15 . 1.397(4) n
C14 H14 . .9500 n
C15 C16 . 1.384(4) n
C15 H15 . .9500 n
C16 H16 . .9500 n

loop_
_geom_hbond_atom_site_label_D
_geom_hbond_atom_site_label_H
_geom_hbond_atom_site_label_A
_geom_hbond_site_symmetry_A
_geom_hbond_distance_DH
_geom_hbond_distance_HA
_geom_hbond_distance_DA
_geom_hbond_angle_DHA
O2 H2 O1 4_455 .88(4) 1.64(4) 2.513(3) 168(3)
C15 H15 O2 3_544 .95 2.66 3.383(3) 133.4

loop_
_cod_related_entry_id
_cod_related_entry_database
_cod_related_entry_code
1 ChemSpider 10449255
